data_7703239
loop_
_publ_author_name
'Desat, Marcella E.'
'Kretschmer, Robert'

_publ_section_title
;
 Facile oxidative addition of O<sub>2</sub> and S<sub>8</sub> by an indium
 bis(carbene) analogue.
;
_journal_issue 48
_journal_name_full 'Dalton transactions (Cambridge, England : 2003)'
_journal_page_first 17718
_journal_page_last 17722
_journal_paper_doi 10.1039/c9dt04481g
_journal_volume 48
_journal_year 2019
_chemical_formula_moiety 'C36 H52 N4 S4, C7 H8'
_chemical_formula_sum 'C43 H60 N4 S4'
_chemical_formula_weight 761.19
_space_group_crystal_system orthorhombic
_space_group_IT_number 19
_space_group_name_Hall 'P 2ac 2ab'
_space_group_name_H-M_alt 'P 21 21 21'
_atom_sites_solution_hydrogens geom
_atom_sites_solution_primary dual
_audit_creation_date 2019-11-20
_audit_creation_method
;
Olex2 1.2
(compiled 2018.05.29 svn.r3508 for OlexSys, GUI svn.r5506)
;
_audit_update_record
;
2019-11-21 deposited with the CCDC.	2019-11-27 downloaded from the CCDC.
;
_cell_angle_alpha 90
_cell_angle_beta 90
_cell_angle_gamma 90
_cell_formula_units_Z 4
_cell_length_a 9.2217(2)
_cell_length_b 18.6267(5)
_cell_length_c 24.4822(6)
_cell_measurement_reflns_used 6598
_cell_measurement_temperature 123.01(10)
_cell_measurement_theta_max 74.4430
_cell_measurement_theta_min 3.5390
_cell_volume 4205.30(18)
_computing_cell_refinement 'CrysAlisPro 1.171.38.41h (Rigaku OD, 2015)'
_computing_data_collection 'CrysAlisPro 1.171.38.41h (Rigaku OD, 2015)'
_computing_data_reduction 'CrysAlisPro 1.171.38.41h (Rigaku OD, 2015)'
_computing_molecular_graphics 'Olex2 (Dolomanov et al., 2009)'
_computing_publication_material 'Olex2 (Dolomanov et al., 2009)'
_computing_structure_refinement 'ShelXL (Sheldrick, 2015)'
_computing_structure_solution 'ShelXT (Sheldrick, 2015)'
_diffrn_ambient_environment N~2~
_diffrn_ambient_temperature 123.01(10)
_diffrn_detector 'CCD plate'
_diffrn_detector_area_resol_mean 4.1818
_diffrn_detector_type TitanS2
_diffrn_measured_fraction_theta_full 0.993
_diffrn_measured_fraction_theta_max 0.993
_diffrn_measurement_details
;
List of Runs (angles in degrees, time in seconds):

  # Type    Start    End  Width  t~exp~   \w     \q     \k     \f   Frames
#--------------------------------------------------------------------------
  1  \w   -133.00 -35.00   1.00    4.03    --  -44.56-178.00 120.00   98
  2  \w     36.00  98.00   1.00   20.00    --  104.50 -45.00-180.00   62
  3  \w     36.00  98.00   1.00   20.00    --  104.50 -45.00 120.00   62
  4  \w     23.00 109.00   1.00   20.00    --  104.50 -94.00  90.00   86
  5  \w     36.00  98.00   1.00   20.00    --  104.50 -45.00  60.00   62
  6  \w     14.00 114.00   1.00    4.03    --   44.56  77.00-180.00  100
;
_diffrn_measurement_device 'four-circle diffractometer'
_diffrn_measurement_device_type 'GV-50, TitanS2'
_diffrn_measurement_method '\w scans'
_diffrn_orient_matrix_type 'CrysAlisPro convention (1999,Acta A55,543-557)'
_diffrn_orient_matrix_UB_11 -0.1646640000
_diffrn_orient_matrix_UB_12 -0.0032743000
_diffrn_orient_matrix_UB_13 0.0104814000
_diffrn_orient_matrix_UB_21 0.0139476000
_diffrn_orient_matrix_UB_22 -0.0796212000
_diffrn_orient_matrix_UB_23 0.0164027000
_diffrn_orient_matrix_UB_31 0.0250619000
_diffrn_orient_matrix_UB_32 0.0223420000
_diffrn_orient_matrix_UB_33 0.0597627000
_diffrn_radiation_monochromator mirror
_diffrn_radiation_probe x-ray
_diffrn_radiation_type CuK\a
_diffrn_radiation_wavelength 1.54184
_diffrn_reflns_av_R_equivalents 0.0344
_diffrn_reflns_av_unetI/netI 0.0472
_diffrn_reflns_Laue_measured_fraction_full 0.993
_diffrn_reflns_Laue_measured_fraction_max 0.993
_diffrn_reflns_limit_h_max 10
_diffrn_reflns_limit_h_min -8
_diffrn_reflns_limit_k_max 22
_diffrn_reflns_limit_k_min -20
_diffrn_reflns_limit_l_max 29
_diffrn_reflns_limit_l_min -21
_diffrn_reflns_number 12714
_diffrn_reflns_point_group_measured_fraction_full 0.953
_diffrn_reflns_point_group_measured_fraction_max 0.953
_diffrn_reflns_theta_full 67.495
_diffrn_reflns_theta_max 67.494
_diffrn_reflns_theta_min 2.981
_diffrn_source 'microfocus X-ray tube'
_diffrn_source_type 'GV-50 (Cu) X-ray Source'
_exptl_absorpt_coefficient_mu 2.328
_exptl_absorpt_correction_T_max 0.874
_exptl_absorpt_correction_T_min 0.718
_exptl_absorpt_correction_type gaussian
_exptl_absorpt_process_details
;
CrysAlisPro 1.171.38.41h (Rigaku Oxford Diffraction, 2015)
Numerical absorption correction based on gaussian integration over
			a multifaceted crystal model
Empirical absorption correction using spherical harmonics,
 implemented in SCALE3 ABSPACK scaling algorithm.
;
_exptl_crystal_colour 'clear light yellow'
_exptl_crystal_density_diffrn 1.202
_exptl_crystal_description needle
_exptl_crystal_F_000 1640
_exptl_crystal_size_max 0.26
_exptl_crystal_size_mid 0.083
_exptl_crystal_size_min 0.077
_refine_diff_density_max 0.639
_refine_diff_density_min -0.253
_refine_diff_density_rms 0.042
_refine_ls_abs_structure_details
;
 Flack x determined using 2618 quotients [(I+)-(I-)]/[(I+)+(I-)]
 (Parsons, Flack and Wagner, Acta Cryst. B69 (2013) 249-259).
;
_refine_ls_abs_structure_Flack -0.001(9)
_refine_ls_extinction_method none
_refine_ls_goodness_of_fit_ref 1.048
_refine_ls_hydrogen_treatment constr
_refine_ls_matrix_type full
_refine_ls_number_parameters 473
_refine_ls_number_reflns 7213
_refine_ls_number_restraints 0
_refine_ls_restrained_S_all 1.048
_refine_ls_R_factor_all 0.0389
_refine_ls_R_factor_gt 0.0348
_refine_ls_shift/su_max 0.001
_refine_ls_shift/su_mean 0.000
_refine_ls_structure_factor_coef Fsqd
_refine_ls_weighting_details 'w=1/[\s^2^(Fo^2^)+(0.0461P)^2^+0.0962P] where P=(Fo^2^+2Fc^2^)/3'
_refine_ls_weighting_scheme calc
_refine_ls_wR_factor_gt 0.0860
_refine_ls_wR_factor_ref 0.0884
_reflns_Friedel_coverage 0.710
_reflns_Friedel_fraction_full 0.903
_reflns_Friedel_fraction_max 0.903
_reflns_number_gt 6680
_reflns_number_total 7213
_reflns_threshold_expression 'I > 2\s(I)'
_cod_data_source_file c9dt04481g2.cif
_cod_data_source_block md107redabs
_cod_database_code 7703239
_shelx_shelxl_version_number 2018/3
_publ_section_exptl
;
Any special experimental details
;
_chemical_oxdiff_formula 'C36 H52 N4 S4'
_shelx_space_group_comment
;
The symmetry employed for this shelxl refinement is uniquely defined
by the following loop, which should always be used as a source of
symmetry information in preference to the above space-group names.
They are only intended as comments.
;
_shelx_estimated_absorpt_t_max 0.841
_shelx_estimated_absorpt_t_min 0.583
_reflns_odcompleteness_completeness 99.32
_reflns_odcompleteness_iscentric 1
_reflns_odcompleteness_theta 66.97
_olex2_refinement_description
;
1. Fixed Uiso
 At 1.2 times of:
  All C(H) groups, All C(H,H) groups, All N(H) groups
 At 1.5 times of:
  All C(H,H,H) groups
2. Uiso/Uaniso restraints and constraints
S2: within 2A with sigma of 0.001 and sigma for terminal atoms of 0.001
3.a Ternary CH refined with riding coordinates:
 C7(H7), C10(H10), C31(H31), C34(H34)
3.b Secondary CH2 refined with riding coordinates:
 C18(H18A,H18B), C19(H19A,H19B)
3.c Aromatic/amide H refined with riding coordinates:
 N2(H2), N3(H3), C3(H3A), C4(H4), C5(H5), C27(H27), C28(H28), C29(H29),
 C39(H39), C40(H40), C41(H41), C42(H42), C43(H43)
3.d Idealised Me refined as rotating group:
 C8(H8A,H8B,H8C), C9(H9A,H9B,H9C), C11(H11A,H11B,H11C), C12(H12A,H12B,H12C),
 C14(H14A,H14B,H14C), C17(H17A,H17B,H17C), C21(H21A,H21B,H21C), C24(H24A,H24B,
 H24C), C32(H32A,H32B,H32C), C33(H33A,H33B,H33C), C35(H35A,H35B,H35C), C36(H36A,
 H36B,H36C), C37(H37A,H37B,H37C)
;
_olex2_exptl_crystal_mounting_method 'Crystal mounted in mineral oil using MiTenGen loops'
_olex2_submission_special_instructions 'No special instructions were received'
_oxdiff_exptl_absorpt_empirical_details
;
Empirical correction (ABSPACK) includes:
- Absorption correction using spherical harmonics
- Frame scaling
;
_oxdiff_exptl_absorpt_empirical_full_max 1.624
_oxdiff_exptl_absorpt_empirical_full_min 0.760

loop_
_space_group_symop_operation_xyz
'x, y, z'
'-x+1/2, -y, z+1/2'
'-x, y+1/2, -z+1/2'
'x+1/2, -y+1/2, -z'

loop_
_atom_site_label
_atom_site_type_symbol
_atom_site_fract_x
_atom_site_fract_y
_atom_site_fract_z
_atom_site_U_iso_or_equiv
_atom_site_adp_type
_atom_site_occupancy
_atom_site_site_symmetry_order
_atom_site_calc_flag
_atom_site_refinement_flags_posn
_atom_site_refinement_flags_adp
_atom_site_disorder_assembly
_atom_site_disorder_group
S1 S 0.93541(8) 0.49318(4) 0.54792(3) 0.03003(18) Uani 1 1 d . . . .
S2 S 0.97718(8) 0.58324(5) 0.49957(3) 0.03240(18) Uani 1 1 d . U A 1
S3 S 0.95047(9) 0.67668(4) 0.54323(4) 0.03281(19) Uani 1 1 d . . . .
S4 S 0.76256(9) 0.72764(4) 0.51608(3) 0.02979(18) Uani 1 1 d . . . .
N1 N 0.5883(3) 0.40028(13) 0.48386(10) 0.0217(5) Uani 1 1 d . . . .
N2 N 0.5146(3) 0.46659(14) 0.57301(10) 0.0268(5) Uani 1 1 d . . . .
H2 H 0.497251 0.432774 0.548778 0.032 Uiso 1 1 calc R . . .
N3 N 0.4339(3) 0.62233(14) 0.58284(10) 0.0254(5) Uani 1 1 d . . . .
H3 H 0.431072 0.644295 0.614648 0.031 Uiso 1 1 calc R . . .
N4 N 0.5429(3) 0.71370(13) 0.65384(10) 0.0226(5) Uani 1 1 d . . . .
C1 C 0.5412(3) 0.35673(16) 0.43967(11) 0.0214(6) Uani 1 1 d . . . .
C2 C 0.5799(3) 0.28344(16) 0.43795(12) 0.0237(6) Uani 1 1 d . . . .
C3 C 0.5181(3) 0.24114(17) 0.39730(13) 0.0294(7) Uani 1 1 d . . . .
H3A H 0.543487 0.191778 0.395363 0.035 Uiso 1 1 calc R . . .
C4 C 0.4210(4) 0.26853(18) 0.35958(13) 0.0295(7) Uani 1 1 d . . . .
H4 H 0.380845 0.238518 0.332103 0.035 Uiso 1 1 calc R . . .
C5 C 0.3833(3) 0.34053(18) 0.36254(13) 0.0270(7) Uani 1 1 d . . . .
H5 H 0.318155 0.359797 0.336290 0.032 Uiso 1 1 calc R . . .
C6 C 0.4385(3) 0.38510(16) 0.40303(12) 0.0238(6) Uani 1 1 d . . . .
C7 C 0.3887(4) 0.46218(18) 0.40711(13) 0.0314(7) Uani 1 1 d . . . .
H7 H 0.426644 0.482200 0.442217 0.038 Uiso 1 1 calc R . . .
C8 C 0.2237(5) 0.4687(2) 0.4082(2) 0.0548(11) Uani 1 1 d . . . .
H8A H 0.184633 0.456850 0.372019 0.082 Uiso 1 1 calc GR . . .
H8B H 0.196434 0.517911 0.417789 0.082 Uiso 1 1 calc GR . . .
H8C H 0.183999 0.435368 0.435310 0.082 Uiso 1 1 calc GR . . .
C9 C 0.4501(5) 0.5067(2) 0.3611(2) 0.0501(10) Uani 1 1 d . . . .
H9A H 0.556169 0.503209 0.361365 0.075 Uiso 1 1 calc GR . . .
H9B H 0.421359 0.556973 0.365962 0.075 Uiso 1 1 calc GR . . .
H9C H 0.412781 0.488929 0.326184 0.075 Uiso 1 1 calc GR . . .
C10 C 0.6827(3) 0.25173(16) 0.48024(14) 0.0269(6) Uani 1 1 d . . . .
H10 H 0.766998 0.285185 0.483660 0.032 Uiso 1 1 calc R . . .
C11 C 0.7427(4) 0.17798(18) 0.46370(17) 0.0384(8) Uani 1 1 d . . . .
H11A H 0.663140 0.143210 0.461821 0.058 Uiso 1 1 calc GR . . .
H11B H 0.813878 0.162053 0.490865 0.058 Uiso 1 1 calc GR . . .
H11C H 0.789561 0.181594 0.427873 0.058 Uiso 1 1 calc GR . . .
C12 C 0.6104(4) 0.2468(2) 0.53669(15) 0.0378(8) Uani 1 1 d . . . .
H12A H 0.579747 0.294765 0.548393 0.057 Uiso 1 1 calc GR . . .
H12B H 0.679699 0.227258 0.563141 0.057 Uiso 1 1 calc GR . . .
H12C H 0.525585 0.215202 0.534524 0.057 Uiso 1 1 calc GR . . .
C13 C 0.7173(3) 0.42707(15) 0.48874(12) 0.0225(6) Uani 1 1 d . . . .
C14 C 0.8297(3) 0.41923(18) 0.44439(14) 0.0298(7) Uani 1 1 d . . . .
H14A H 0.792360 0.387525 0.415705 0.045 Uiso 1 1 calc GR . . .
H14B H 0.918372 0.398577 0.459855 0.045 Uiso 1 1 calc GR . . .
H14C H 0.851280 0.466485 0.428794 0.045 Uiso 1 1 calc GR . . .
C15 C 0.7544(3) 0.46725(16) 0.53826(12) 0.0243(6) Uani 1 1 d . . . .
C16 C 0.6532(3) 0.48569(16) 0.57855(12) 0.0234(6) Uani 1 1 d . . . .
C17 C 0.6974(4) 0.5255(2) 0.62962(14) 0.0341(8) Uani 1 1 d . . . .
H17A H 0.720358 0.575409 0.620400 0.051 Uiso 1 1 calc GR . . .
H17B H 0.783049 0.502467 0.645607 0.051 Uiso 1 1 calc GR . . .
H17C H 0.617562 0.524420 0.656018 0.051 Uiso 1 1 calc GR . . .
C18 C 0.3890(3) 0.49416(18) 0.60161(13) 0.0283(7) Uani 1 1 d . . . .
H18A H 0.415080 0.503393 0.640208 0.034 Uiso 1 1 calc R . . .
H18B H 0.311247 0.457540 0.601100 0.034 Uiso 1 1 calc R . . .
C19 C 0.3324(3) 0.56351(18) 0.57590(13) 0.0284(7) Uani 1 1 d . . . .
H19A H 0.315166 0.555574 0.536441 0.034 Uiso 1 1 calc R . . .
H19B H 0.238610 0.576446 0.592962 0.034 Uiso 1 1 calc R . . .
C20 C 0.5310(3) 0.64738(16) 0.54727(12) 0.0230(6) Uani 1 1 d . . . .
C21 C 0.5291(4) 0.61670(18) 0.49027(12) 0.0295(7) Uani 1 1 d . . . .
H21A H 0.559681 0.566325 0.491399 0.044 Uiso 1 1 calc GR . . .
H21B H 0.595791 0.644013 0.467023 0.044 Uiso 1 1 calc GR . . .
H21C H 0.430746 0.619816 0.475339 0.044 Uiso 1 1 calc GR . . .
C22 C 0.6267(3) 0.70159(17) 0.56220(12) 0.0243(6) Uani 1 1 d . . . .
C23 C 0.6204(3) 0.73977(16) 0.61444(13) 0.0240(6) Uani 1 1 d . . . .
C24 C 0.6986(4) 0.81104(18) 0.61931(14) 0.0327(7) Uani 1 1 d . . . .
H24A H 0.677641 0.832475 0.655009 0.049 Uiso 1 1 calc GR . . .
H24B H 0.665423 0.843410 0.590337 0.049 Uiso 1 1 calc GR . . .
H24C H 0.803288 0.803322 0.615753 0.049 Uiso 1 1 calc GR . . .
C25 C 0.5194(3) 0.75064(16) 0.70386(12) 0.0230(6) Uani 1 1 d . . . .
C26 C 0.5966(3) 0.72740(17) 0.75070(13) 0.0263(6) Uani 1 1 d . . . .
C27 C 0.5616(4) 0.75929(19) 0.80058(13) 0.0340(7) Uani 1 1 d . . . .
H27 H 0.613090 0.745169 0.832433 0.041 Uiso 1 1 calc R . . .
C28 C 0.4548(4) 0.8106(2) 0.80498(14) 0.0382(8) Uani 1 1 d . . . .
H28 H 0.433175 0.831383 0.839461 0.046 Uiso 1 1 calc R . . .
C29 C 0.3790(4) 0.8317(2) 0.75879(14) 0.0339(8) Uani 1 1 d . . . .
H29 H 0.304758 0.866813 0.762087 0.041 Uiso 1 1 calc R . . .
C30 C 0.4096(3) 0.80256(18) 0.70749(13) 0.0276(7) Uani 1 1 d . . . .
C31 C 0.3225(4) 0.82520(19) 0.65743(13) 0.0303(7) Uani 1 1 d . . . .
H31 H 0.368102 0.802167 0.624791 0.036 Uiso 1 1 calc R . . .
C32 C 0.1669(5) 0.7987(3) 0.6608(2) 0.0581(12) Uani 1 1 d . . . .
H32A H 0.166153 0.746118 0.662091 0.087 Uiso 1 1 calc GR . . .
H32B H 0.113053 0.815109 0.628661 0.087 Uiso 1 1 calc GR . . .
H32C H 0.121229 0.817786 0.693923 0.087 Uiso 1 1 calc GR . . .
C33 C 0.3270(5) 0.9062(2) 0.64876(18) 0.0460(9) Uani 1 1 d . . . .
H33A H 0.278097 0.930181 0.679240 0.069 Uiso 1 1 calc GR . . .
H33B H 0.277612 0.918199 0.614511 0.069 Uiso 1 1 calc GR . . .
H33C H 0.428088 0.922149 0.646935 0.069 Uiso 1 1 calc GR . . .
C34 C 0.7121(4) 0.66972(19) 0.74515(14) 0.0331(7) Uani 1 1 d . . . .
H34 H 0.679966 0.635696 0.715968 0.040 Uiso 1 1 calc R . . .
C35 C 0.8570(4) 0.7016(2) 0.72748(18) 0.0461(10) Uani 1 1 d . . . .
H35A H 0.846035 0.724592 0.691707 0.069 Uiso 1 1 calc GR . . .
H35B H 0.929681 0.663385 0.725049 0.069 Uiso 1 1 calc GR . . .
H35C H 0.888346 0.737411 0.754347 0.069 Uiso 1 1 calc GR . . .
C36 C 0.7345(5) 0.6264(2) 0.79753(17) 0.0467(10) Uani 1 1 d . . . .
H36A H 0.780103 0.656817 0.825277 0.070 Uiso 1 1 calc GR . . .
H36B H 0.797204 0.585095 0.789869 0.070 Uiso 1 1 calc GR . . .
H36C H 0.640475 0.609373 0.811000 0.070 Uiso 1 1 calc GR . . .
C37 C 0.0541(7) 0.4060(3) 0.7031(2) 0.0795(17) Uani 1 1 d . . . .
H37A H -0.018150 0.402205 0.732339 0.119 Uiso 1 1 calc GR . . .
H37B H 0.105220 0.360127 0.699346 0.119 Uiso 1 1 calc GR . . .
H37C H 0.005441 0.417701 0.668661 0.119 Uiso 1 1 calc GR . . .
C38 C 0.1607(4) 0.4640(2) 0.71689(15) 0.0392(8) Uani 1 1 d . . . .
C39 C 0.2928(5) 0.4493(2) 0.74155(16) 0.0458(10) Uani 1 1 d . . . .
H39 H 0.317662 0.400993 0.749733 0.055 Uiso 1 1 calc R . . .
C40 C 0.3877(4) 0.5030(3) 0.75430(16) 0.0493(10) Uani 1 1 d . . . .
H40 H 0.477784 0.491580 0.770997 0.059 Uiso 1 1 calc R . . .
C41 C 0.3537(4) 0.5737(2) 0.74313(16) 0.0437(9) Uani 1 1 d . . . .
H41 H 0.419604 0.611018 0.752288 0.052 Uiso 1 1 calc R . . .
C42 C 0.2240(4) 0.5893(2) 0.71868(15) 0.0412(9) Uani 1 1 d . . . .
H42 H 0.199618 0.637823 0.710891 0.049 Uiso 1 1 calc R . . .
C43 C 0.1286(4) 0.5354(2) 0.70533(15) 0.0390(8) Uani 1 1 d . . . .
H43 H 0.039578 0.547009 0.687951 0.047 Uiso 1 1 calc R . . .

loop_
_atom_site_aniso_label
_atom_site_aniso_U_11
_atom_site_aniso_U_22
_atom_site_aniso_U_33
_atom_site_aniso_U_23
_atom_site_aniso_U_13
_atom_site_aniso_U_12
S1 0.0247(3) 0.0273(4) 0.0382(4) -0.0022(3) -0.0086(3) 0.0027(3)
S2 0.0280(4) 0.0327(4) 0.0365(4) -0.0052(3) 0.0066(3) -0.0021(3)
S3 0.0297(4) 0.0288(4) 0.0399(4) -0.0037(3) 0.0025(3) -0.0059(3)
S4 0.0372(4) 0.0245(4) 0.0277(4) 0.0039(3) 0.0092(3) -0.0002(3)
N1 0.0256(12) 0.0187(12) 0.0207(12) -0.0024(10) -0.0010(9) 0.0018(10)
N2 0.0336(14) 0.0231(13) 0.0235(12) -0.0053(10) 0.0012(10) -0.0018(11)
N3 0.0274(13) 0.0256(13) 0.0233(12) -0.0058(10) 0.0010(10) -0.0001(11)
N4 0.0273(12) 0.0208(12) 0.0198(11) -0.0003(10) -0.0019(10) 0.0021(11)
C1 0.0222(14) 0.0218(14) 0.0202(13) -0.0025(11) 0.0029(11) -0.0002(12)
C2 0.0237(14) 0.0206(15) 0.0267(14) 0.0003(12) 0.0016(11) 0.0009(12)
C3 0.0302(16) 0.0218(15) 0.0361(17) -0.0067(13) -0.0020(13) 0.0013(13)
C4 0.0316(16) 0.0282(16) 0.0286(15) -0.0110(13) -0.0031(13) -0.0001(14)
C5 0.0312(16) 0.0283(17) 0.0214(14) -0.0008(12) -0.0016(12) 0.0033(14)
C6 0.0283(15) 0.0236(15) 0.0196(14) -0.0020(12) 0.0005(12) 0.0021(13)
C7 0.0455(19) 0.0267(17) 0.0220(15) -0.0017(13) -0.0071(13) 0.0084(15)
C8 0.051(2) 0.041(2) 0.072(3) 0.008(2) 0.020(2) 0.021(2)
C9 0.049(2) 0.0289(19) 0.073(3) 0.0118(19) 0.017(2) 0.0040(18)
C10 0.0254(14) 0.0186(14) 0.0368(16) 0.0006(13) -0.0032(13) 0.0008(12)
C11 0.0345(17) 0.0231(16) 0.058(2) 0.0003(16) -0.0110(16) 0.0073(15)
C12 0.0366(18) 0.041(2) 0.0354(18) 0.0115(16) -0.0058(14) 0.0021(16)
C13 0.0263(14) 0.0158(14) 0.0255(15) 0.0020(11) 0.0006(11) 0.0036(12)
C14 0.0295(15) 0.0265(15) 0.0334(17) -0.0067(14) 0.0075(13) -0.0037(14)
C15 0.0270(14) 0.0200(14) 0.0259(14) 0.0017(12) -0.0040(12) 0.0032(12)
C16 0.0296(15) 0.0193(14) 0.0212(14) 0.0008(12) -0.0037(11) 0.0030(12)
C17 0.0400(18) 0.0363(19) 0.0260(16) -0.0044(14) -0.0066(13) 0.0018(16)
C18 0.0322(16) 0.0268(16) 0.0260(15) -0.0066(13) 0.0084(12) -0.0065(14)
C19 0.0239(15) 0.0337(18) 0.0274(16) -0.0087(13) 0.0007(12) -0.0033(13)
C20 0.0265(14) 0.0226(14) 0.0198(13) 0.0001(12) -0.0015(12) 0.0074(12)
C21 0.0391(18) 0.0289(16) 0.0205(15) -0.0019(12) -0.0012(13) 0.0003(14)
C22 0.0299(15) 0.0226(15) 0.0204(14) 0.0024(12) 0.0045(11) 0.0015(13)
C23 0.0287(15) 0.0191(14) 0.0243(14) 0.0006(12) -0.0026(12) 0.0025(13)
C24 0.0414(19) 0.0241(16) 0.0325(17) -0.0013(13) 0.0035(14) -0.0080(15)
C25 0.0251(14) 0.0223(15) 0.0216(14) -0.0017(11) -0.0004(11) -0.0048(12)
C26 0.0304(16) 0.0250(16) 0.0236(14) 0.0014(13) -0.0040(12) -0.0049(13)
C27 0.0417(19) 0.0380(19) 0.0223(15) 0.0004(14) -0.0031(14) -0.0047(16)
C28 0.047(2) 0.044(2) 0.0242(16) -0.0081(15) 0.0048(15) -0.0033(17)
C29 0.0344(17) 0.0344(19) 0.0328(18) -0.0074(15) 0.0067(14) 0.0033(16)
C30 0.0284(16) 0.0284(17) 0.0260(15) -0.0006(13) 0.0011(12) 0.0000(13)
C31 0.0315(16) 0.0305(18) 0.0289(16) -0.0014(14) -0.0010(13) 0.0057(15)
C32 0.050(2) 0.060(3) 0.064(3) 0.023(2) -0.024(2) -0.013(2)
C33 0.053(2) 0.037(2) 0.049(2) 0.0078(18) -0.0105(18) 0.0041(19)
C34 0.0395(19) 0.0316(18) 0.0280(16) -0.0007(14) -0.0107(13) 0.0006(16)
C35 0.0357(19) 0.050(2) 0.053(2) 0.009(2) -0.0032(17) 0.0109(18)
C36 0.054(2) 0.042(2) 0.044(2) 0.0100(18) -0.0169(18) 0.0021(19)
C37 0.104(4) 0.062(3) 0.072(3) -0.018(3) 0.011(3) -0.041(3)
C38 0.051(2) 0.034(2) 0.0321(17) -0.0046(15) 0.0096(15) -0.0090(17)
C39 0.067(3) 0.036(2) 0.0340(19) 0.0069(16) 0.0160(18) 0.014(2)
C40 0.043(2) 0.070(3) 0.0354(19) 0.004(2) 0.0003(16) 0.010(2)
C41 0.042(2) 0.050(2) 0.040(2) -0.0066(18) 0.0063(15) -0.0141(18)
C42 0.053(2) 0.0299(19) 0.041(2) 0.0022(16) 0.0111(16) 0.0000(18)
C43 0.0367(19) 0.045(2) 0.0352(18) 0.0002(16) 0.0021(15) 0.0038(17)

loop_
_atom_type_symbol
_atom_type_description
_atom_type_scat_dispersion_real
_atom_type_scat_dispersion_imag
_atom_type_scat_source
C C 0.0181 0.0091 'International Tables Vol C Tables 4.2.6.8 and 6.1.1.4'
H H 0.0000 0.0000 'International Tables Vol C Tables 4.2.6.8 and 6.1.1.4'
N N 0.0311 0.0180 'International Tables Vol C Tables 4.2.6.8 and 6.1.1.4'
S S 0.3331 0.5567 'International Tables Vol C Tables 4.2.6.8 and 6.1.1.4'

loop_
_exptl_crystal_face_index_h
_exptl_crystal_face_index_k
_exptl_crystal_face_index_l
_exptl_crystal_face_perp_dist
0 2 16 0.0270
5 6 -2 0.1167
0 -2 -16 0.0582
3 10 5 0.0797
2 8 -10 0.0971
-1 9 -10 0.0506
1 -11 7 0.0267
0 -12 -5 0.0332
-3 10 -4 0.0739
0 7 13 0.0213
-5 3 -8 0.1114
-4 7 8 0.0824
5 -6 -6 0.1029
-6 -2 -1 0.1256
-6 -1 5 0.1194

loop_
_geom_angle_atom_site_label_1
_geom_angle_atom_site_label_2
_geom_angle_atom_site_label_3
_geom_angle
C15 S1 S2 108.68(10)
S3 S2 S1 111.28(5)
S2 S3 S4 108.61(5)
C22 S4 S3 105.21(11)
C13 N1 C1 124.8(3)
C16 N2 H2 115.7
C16 N2 C18 128.5(3)
C18 N2 H2 115.7
C19 N3 H3 115.8
C20 N3 H3 115.8
C20 N3 C19 128.4(3)
C23 N4 C25 123.0(3)
C2 C1 N1 119.9(3)
C6 C1 N1 118.5(3)
C6 C1 C2 120.9(3)
C1 C2 C10 120.8(3)
C3 C2 C1 117.8(3)
C3 C2 C10 121.4(3)
C2 C3 H3A 118.9
C4 C3 C2 122.2(3)
C4 C3 H3A 118.9
C3 C4 H4 120.5
C3 C4 C5 118.9(3)
C5 C4 H4 120.5
C4 C5 H5 119.2
C4 C5 C6 121.5(3)
C6 C5 H5 119.2
C1 C6 C7 121.3(3)
C5 C6 C1 118.5(3)
C5 C6 C7 120.2(3)
C6 C7 H7 107.8
C6 C7 C8 112.3(3)
C8 C7 H7 107.8
C9 C7 C6 111.0(3)
C9 C7 H7 107.8
C9 C7 C8 110.1(3)
C7 C8 H8A 109.5
C7 C8 H8B 109.5
C7 C8 H8C 109.5
H8A C8 H8B 109.5
H8A C8 H8C 109.5
H8B C8 H8C 109.5
C7 C9 H9A 109.5
C7 C9 H9B 109.5
C7 C9 H9C 109.5
H9A C9 H9B 109.5
H9A C9 H9C 109.5
H9B C9 H9C 109.5
C2 C10 H10 107.4
C2 C10 C11 113.1(3)
C2 C10 C12 111.4(3)
C11 C10 H10 107.4
C11 C10 C12 109.9(3)
C12 C10 H10 107.4
C10 C11 H11A 109.5
C10 C11 H11B 109.5
C10 C11 H11C 109.5
H11A C11 H11B 109.5
H11A C11 H11C 109.5
H11B C11 H11C 109.5
C10 C12 H12A 109.5
C10 C12 H12B 109.5
C10 C12 H12C 109.5
H12A C12 H12B 109.5
H12A C12 H12C 109.5
H12B C12 H12C 109.5
N1 C13 C14 121.8(3)
N1 C13 C15 119.2(3)
C15 C13 C14 119.0(3)
C13 C14 H14A 109.5
C13 C14 H14B 109.5
C13 C14 H14C 109.5
H14A C14 H14B 109.5
H14A C14 H14C 109.5
H14B C14 H14C 109.5
C13 C15 S1 118.3(2)
C16 C15 S1 118.1(2)
C16 C15 C13 123.5(3)
N2 C16 C15 120.1(3)
N2 C16 C17 118.3(3)
C15 C16 C17 121.6(3)
C16 C17 H17A 109.5
C16 C17 H17B 109.5
C16 C17 H17C 109.5
H17A C17 H17B 109.5
H17A C17 H17C 109.5
H17B C17 H17C 109.5
N2 C18 H18A 109.2
N2 C18 H18B 109.2
N2 C18 C19 112.0(3)
H18A C18 H18B 107.9
C19 C18 H18A 109.2
C19 C18 H18B 109.2
N3 C19 C18 111.6(3)
N3 C19 H19A 109.3
N3 C19 H19B 109.3
C18 C19 H19A 109.3
C18 C19 H19B 109.3
H19A C19 H19B 108.0
N3 C20 C21 117.6(3)
N3 C20 C22 120.6(3)
C22 C20 C21 121.7(3)
C20 C21 H21A 109.5
C20 C21 H21B 109.5
C20 C21 H21C 109.5
H21A C21 H21B 109.5
H21A C21 H21C 109.5
H21B C21 H21C 109.5
C20 C22 S4 119.0(2)
C20 C22 C23 123.9(3)
C23 C22 S4 117.1(2)
N4 C23 C22 119.4(3)
N4 C23 C24 122.2(3)
C22 C23 C24 118.4(3)
C23 C24 H24A 109.5
C23 C24 H24B 109.5
C23 C24 H24C 109.5
H24A C24 H24B 109.5
H24A C24 H24C 109.5
H24B C24 H24C 109.5
C26 C25 N4 118.2(3)
C30 C25 N4 119.9(3)
C30 C25 C26 121.4(3)
C25 C26 C34 119.7(3)
C27 C26 C25 117.5(3)
C27 C26 C34 122.8(3)
C26 C27 H27 119.0
C28 C27 C26 121.9(3)
C28 C27 H27 119.0
C27 C28 H28 120.2
C27 C28 C29 119.6(3)
C29 C28 H28 120.2
C28 C29 H29 119.3
C28 C29 C30 121.4(3)
C30 C29 H29 119.3
C25 C30 C31 121.3(3)
C29 C30 C25 118.1(3)
C29 C30 C31 120.6(3)
C30 C31 H31 107.6
C32 C31 C30 111.3(3)
C32 C31 H31 107.6
C32 C31 C33 110.8(3)
C33 C31 C30 111.8(3)
C33 C31 H31 107.6
C31 C32 H32A 109.5
C31 C32 H32B 109.5
C31 C32 H32C 109.5
H32A C32 H32B 109.5
H32A C32 H32C 109.5
H32B C32 H32C 109.5
C31 C33 H33A 109.5
C31 C33 H33B 109.5
C31 C33 H33C 109.5
H33A C33 H33B 109.5
H33A C33 H33C 109.5
H33B C33 H33C 109.5
C26 C34 H34 107.7
C26 C34 C35 111.4(3)
C26 C34 C36 113.1(3)
C35 C34 H34 107.7
C35 C34 C36 109.0(3)
C36 C34 H34 107.7
C34 C35 H35A 109.5
C34 C35 H35B 109.5
C34 C35 H35C 109.5
H35A C35 H35B 109.5
H35A C35 H35C 109.5
H35B C35 H35C 109.5
C34 C36 H36A 109.5
C34 C36 H36B 109.5
C34 C36 H36C 109.5
H36A C36 H36B 109.5
H36A C36 H36C 109.5
H36B C36 H36C 109.5
H37A C37 H37B 109.5
H37A C37 H37C 109.5
H37B C37 H37C 109.5
C38 C37 H37A 109.5
C38 C37 H37B 109.5
C38 C37 H37C 109.5
C39 C38 C37 122.2(4)
C39 C38 C43 117.6(4)
C43 C38 C37 120.2(4)
C38 C39 H39 119.4
C40 C39 C38 121.2(4)
C40 C39 H39 119.4
C39 C40 H40 119.7
C39 C40 C41 120.5(4)
C41 C40 H40 119.7
C40 C41 H41 120.4
C42 C41 C40 119.2(4)
C42 C41 H41 120.4
C41 C42 H42 119.8
C41 C42 C43 120.5(4)
C43 C42 H42 119.8
C38 C43 H43 119.5
C42 C43 C38 121.0(4)
C42 C43 H43 119.5

loop_
_geom_bond_atom_site_label_1
_geom_bond_atom_site_label_2
_geom_bond_distance
S1 S2 2.0888(12)
S1 C15 1.753(3)
S2 S3 2.0574(12)
S3 S4 2.0846(12)
S4 C22 1.755(3)
N1 C1 1.420(4)
N1 C13 1.296(4)
N2 H2 0.8800
N2 C16 1.334(4)
N2 C18 1.448(4)
N3 H3 0.8800
N3 C19 1.451(4)
N3 C20 1.333(4)
N4 C23 1.295(4)
N4 C25 1.421(4)
C1 C2 1.412(4)
C1 C6 1.407(4)
C2 C3 1.391(4)
C2 C10 1.523(4)
C3 H3A 0.9500
C3 C4 1.384(5)
C4 H4 0.9500
C4 C5 1.387(5)
C5 H5 0.9500
C5 C6 1.390(4)
C6 C7 1.511(4)
C7 H7 1.0000
C7 C8 1.527(6)
C7 C9 1.509(5)
C8 H8A 0.9800
C8 H8B 0.9800
C8 H8C 0.9800
C9 H9A 0.9800
C9 H9B 0.9800
C9 H9C 0.9800
C10 H10 1.0000
C10 C11 1.535(4)
C10 C12 1.537(5)
C11 H11A 0.9800
C11 H11B 0.9800
C11 H11C 0.9800
C12 H12A 0.9800
C12 H12B 0.9800
C12 H12C 0.9800
C13 C14 1.508(4)
C13 C15 1.465(4)
C14 H14A 0.9800
C14 H14B 0.9800
C14 H14C 0.9800
C15 C16 1.401(4)
C16 C17 1.510(4)
C17 H17A 0.9800
C17 H17B 0.9800
C17 H17C 0.9800
C18 H18A 0.9900
C18 H18B 0.9900
C18 C19 1.529(5)
C19 H19A 0.9900
C19 H19B 0.9900
C20 C21 1.508(4)
C20 C22 1.390(4)
C21 H21A 0.9800
C21 H21B 0.9800
C21 H21C 0.9800
C22 C23 1.464(4)
C23 C24 1.515(4)
C24 H24A 0.9800
C24 H24B 0.9800
C24 H24C 0.9800
C25 C26 1.417(4)
C25 C30 1.403(5)
C26 C27 1.396(5)
C26 C34 1.519(5)
C27 H27 0.9500
C27 C28 1.377(5)
C28 H28 0.9500
C28 C29 1.387(5)
C29 H29 0.9500
C29 C30 1.397(5)
C30 C31 1.525(4)
C31 H31 1.0000
C31 C32 1.519(5)
C31 C33 1.523(5)
C32 H32A 0.9800
C32 H32B 0.9800
C32 H32C 0.9800
C33 H33A 0.9800
C33 H33B 0.9800
C33 H33C 0.9800
C34 H34 1.0000
C34 C35 1.525(5)
C34 C36 1.530(5)
C35 H35A 0.9800
C35 H35B 0.9800
C35 H35C 0.9800
C36 H36A 0.9800
C36 H36B 0.9800
C36 H36C 0.9800
C37 H37A 0.9800
C37 H37B 0.9800
C37 H37C 0.9800
C37 C38 1.499(6)
C38 C39 1.386(6)
C38 C43 1.392(6)
C39 H39 0.9500
C39 C40 1.365(6)
C40 H40 0.9500
C40 C41 1.382(6)
C41 H41 0.9500
C41 C42 1.370(6)
C42 H42 0.9500
C42 C43 1.374(6)
C43 H43 0.9500

loop_
_geom_torsion_atom_site_label_1
_geom_torsion_atom_site_label_2
_geom_torsion_atom_site_label_3
_geom_torsion_atom_site_label_4
_geom_torsion
S1 C15 C16 N2 -179.5(2)
S1 C15 C16 C17 -1.2(4)
S2 S1 C15 C13 78.4(2)
S2 S1 C15 C16 -102.0(2)
S3 S4 C22 C20 -100.5(2)
S3 S4 C22 C23 80.4(2)
S4 C22 C23 N4 -166.2(2)
S4 C22 C23 C24 17.2(4)
N1 C1 C2 C3 173.0(3)
N1 C1 C2 C10 -5.4(4)
N1 C1 C6 C5 -174.7(3)
N1 C1 C6 C7 5.5(4)
N1 C13 C15 S1 172.0(2)
N1 C13 C15 C16 -7.5(4)
N2 C18 C19 N3 -67.5(3)
N3 C20 C22 S4 174.7(2)
N3 C20 C22 C23 -6.3(5)
N4 C25 C26 C27 -173.6(3)
N4 C25 C26 C34 6.3(4)
N4 C25 C30 C29 172.9(3)
N4 C25 C30 C31 -5.3(5)
C1 N1 C13 C14 5.1(4)
C1 N1 C13 C15 -176.0(3)
C1 C2 C3 C4 -0.5(5)
C1 C2 C10 C11 -165.0(3)
C1 C2 C10 C12 70.6(4)
C1 C6 C7 C8 -128.6(4)
C1 C6 C7 C9 107.7(4)
C2 C1 C6 C5 -4.4(4)
C2 C1 C6 C7 175.7(3)
C2 C3 C4 C5 -0.4(5)
C3 C2 C10 C11 16.6(4)
C3 C2 C10 C12 -107.7(3)
C3 C4 C5 C6 -1.3(5)
C4 C5 C6 C1 3.6(5)
C4 C5 C6 C7 -176.5(3)
C5 C6 C7 C8 51.5(4)
C5 C6 C7 C9 -72.2(4)
C6 C1 C2 C3 2.9(4)
C6 C1 C2 C10 -175.5(3)
C10 C2 C3 C4 177.9(3)
C13 N1 C1 C2 78.6(4)
C13 N1 C1 C6 -111.1(3)
C13 C15 C16 N2 0.0(5)
C13 C15 C16 C17 178.4(3)
C14 C13 C15 S1 -9.1(4)
C14 C13 C15 C16 171.4(3)
C16 N2 C18 C19 83.0(4)
C18 N2 C16 C15 -163.3(3)
C18 N2 C16 C17 18.3(5)
C19 N3 C20 C21 6.3(5)
C19 N3 C20 C22 -175.8(3)
C20 N3 C19 C18 98.4(4)
C20 C22 C23 N4 14.7(5)
C20 C22 C23 C24 -161.9(3)
C21 C20 C22 S4 -7.5(4)
C21 C20 C22 C23 171.5(3)
C23 N4 C25 C26 -104.3(3)
C23 N4 C25 C30 83.4(4)
C25 N4 C23 C22 -173.7(3)
C25 N4 C23 C24 2.7(5)
C25 C26 C27 C28 1.1(5)
C25 C26 C34 C35 83.7(4)
C25 C26 C34 C36 -153.2(3)
C25 C30 C31 C32 110.0(4)
C25 C30 C31 C33 -125.5(4)
C26 C25 C30 C29 0.8(5)
C26 C25 C30 C31 -177.4(3)
C26 C27 C28 C29 -0.1(6)
C27 C26 C34 C35 -96.4(4)
C27 C26 C34 C36 26.8(5)
C27 C28 C29 C30 -0.6(6)
C28 C29 C30 C25 0.3(5)
C28 C29 C30 C31 178.5(3)
C29 C30 C31 C32 -68.2(4)
C29 C30 C31 C33 56.3(4)
C30 C25 C26 C27 -1.4(5)
C30 C25 C26 C34 178.5(3)
C34 C26 C27 C28 -178.8(3)
C37 C38 C39 C40 -179.3(4)
C37 C38 C43 C42 178.7(4)
C38 C39 C40 C41 0.4(6)
C39 C38 C43 C42 -0.9(5)
C39 C40 C41 C42 -0.5(6)
C40 C41 C42 C43 -0.1(6)
C41 C42 C43 C38 0.8(6)
C43 C38 C39 C40 0.3(5)

loop_
_exptl_oxdiff_crystal_face_indexfrac_h
_exptl_oxdiff_crystal_face_indexfrac_k
_exptl_oxdiff_crystal_face_indexfrac_l
_exptl_oxdiff_crystal_face_x
_exptl_oxdiff_crystal_face_y
_exptl_oxdiff_crystal_face_z
-0.0000 1.9999 15.9993 0.1612 0.1032 1.0008
5.0000 6.0001 -2.0005 -0.8639 -0.4408 0.1398
0.0000 -1.9999 -15.9993 -0.1612 -0.1032 -1.0008
3.0000 10.0000 4.9986 -0.4743 -0.6724 0.5973
2.0000 8.0001 -10.0008 -0.4603 -0.7731 -0.3688
-1.0000 9.0000 -10.0012 0.0304 -0.8946 -0.4217
1.0000 -10.9999 7.0016 -0.0553 1.0046 0.1977
0.0000 -11.9999 -4.9981 -0.0131 0.8735 -0.5668
-3.0000 9.9999 -4.0016 0.4193 -0.9037 -0.0909
-0.0000 6.9999 12.9986 0.1133 -0.3441 0.9332
-5.0000 2.9999 -8.0006 0.7296 -0.4398 -0.5364
-4.0000 6.9998 7.9985 0.7196 -0.4819 0.5342
5.0000 -5.9998 -5.9986 -0.8666 0.4491 -0.3672
-6.0000 -2.0002 -1.0001 0.9841 0.0592 -0.2548
-6.0000 -1.0002 4.9996 1.0437 0.0780 0.1261
